data_7059501
loop_
_publ_author_name
'Yan, Jian-Feng'
'Zhu, Gai-Ge'
'Yuan, Ye'
'Lin, Cai-Xia'
'Huang, Shu-Ping'
'Yuan, Yao-Feng'

_publ_section_title
;
 Carborane bridged ferrocenyl conjugated molecules: synthesis, structure,
 electrochemistry and photophysical properties
;
_journal_issue 18
_journal_name_full 'New Journal of Chemistry'
_journal_page_first 7569
_journal_page_last 7576
_journal_paper_doi 10.1039/D0NJ00826E
_journal_volume 44
_journal_year 2020
_chemical_formula_moiety 'C30 H32 B10 Fe2 S2'
_chemical_formula_sum 'C30 H31 B10 Fe2 S2'
_chemical_formula_weight 676.48
_space_group_crystal_system monoclinic
_space_group_IT_number 4
_space_group_name_Hall 'P 2yb'
_space_group_name_H-M_alt 'P 1 21 1'
_atom_sites_solution_hydrogens difmap
_atom_sites_solution_primary direct
_audit_block_doi 10.5517/ccdc.csd.cc2496j6
_audit_creation_date 2020-01-01
_audit_creation_method
;
Olex2 1.2
(compiled 2018.05.29 svn.r3508 for OlexSys, GUI svn.r5506)
;
_audit_update_record
;
2020-04-08 deposited with the CCDC.	2020-04-16 downloaded from the CCDC.
;
_cell_angle_alpha 90
_cell_angle_beta 95.5320(10)
_cell_angle_gamma 90
_cell_formula_units_Z 2
_cell_length_a 12.2041(4)
_cell_length_b 7.2950(2)
_cell_length_c 17.0133(6)
_cell_measurement_reflns_used 7578
_cell_measurement_temperature 296(2)
_cell_measurement_theta_max 25.02
_cell_measurement_theta_min 2.80
_cell_volume 1507.62(8)
_computing_cell_refinement 'SAINT V8.38A (?, 2016)'
_computing_data_collection 'SAINT V8.38A (?, 2016)'
_computing_data_reduction 'SAINT V8.38A (?, 2016)'
_computing_molecular_graphics 'Olex2 (Dolomanov et al., 2009)'
_computing_publication_material 'Olex2 (Dolomanov et al., 2009)'
_computing_structure_refinement 'ShelXL (Sheldrick, 2015)'
_computing_structure_solution 'ShelXS (Sheldrick, 2008)'
_diffrn_ambient_temperature 296.15
_diffrn_measured_fraction_theta_full 0.972
_diffrn_measured_fraction_theta_max 0.994
_diffrn_measurement_device_type 'CCD area detector'
_diffrn_measurement_method 'phi and omega scans'
_diffrn_radiation_monochromator graphite
_diffrn_radiation_type MoK\a
_diffrn_radiation_wavelength 0.71073
_diffrn_reflns_av_R_equivalents 0.0298
_diffrn_reflns_av_unetI/netI 0.0454
_diffrn_reflns_Laue_measured_fraction_full 0.972
_diffrn_reflns_Laue_measured_fraction_max 0.994
_diffrn_reflns_limit_h_max 14
_diffrn_reflns_limit_h_min -14
_diffrn_reflns_limit_k_max 8
_diffrn_reflns_limit_k_min -8
_diffrn_reflns_limit_l_max 20
_diffrn_reflns_limit_l_min -20
_diffrn_reflns_number 12672
_diffrn_reflns_point_group_measured_fraction_full 0.965
_diffrn_reflns_point_group_measured_fraction_max 0.987
_diffrn_reflns_theta_full 25.242
_diffrn_reflns_theta_max 25.039
_diffrn_reflns_theta_min 2.405
_exptl_absorpt_coefficient_mu 1.124
_exptl_absorpt_correction_T_max 0.714
_exptl_absorpt_correction_T_min 0.674
_exptl_absorpt_correction_type multi-scan
_exptl_crystal_colour Orange
_exptl_crystal_density_diffrn 1.490
_exptl_crystal_density_method 'not measured'
_exptl_crystal_description needle
_exptl_crystal_F_000 692
_exptl_crystal_size_max 0.4
_exptl_crystal_size_mid 0.3
_exptl_crystal_size_min 0.3
_refine_diff_density_max 0.250
_refine_diff_density_min -0.214
_refine_diff_density_rms 0.044
_refine_ls_abs_structure_details
;
 Flack x determined using 2135 quotients [(I+)-(I-)]/[(I+)+(I-)]
 (Parsons and Flack (2004), Acta Cryst. A60, s61).
;
_refine_ls_abs_structure_Flack 0.018(8)
_refine_ls_extinction_method none
_refine_ls_goodness_of_fit_ref 1.019
_refine_ls_hydrogen_treatment refall
_refine_ls_matrix_type full
_refine_ls_number_parameters 525
_refine_ls_number_reflns 5335
_refine_ls_number_restraints 1
_refine_ls_restrained_S_all 1.019
_refine_ls_R_factor_all 0.0286
_refine_ls_R_factor_gt 0.0260
_refine_ls_shift/su_max 0.001
_refine_ls_shift/su_mean 0.000
_refine_ls_structure_factor_coef Fsqd
_refine_ls_weighting_details
;
 w=1/[\s^2^(Fo^2^)+(0.0174P)^2^]
 where P=(Fo^2^+2Fc^2^)/3
;
_refine_ls_weighting_scheme calc
_refine_ls_wR_factor_gt 0.0489
_refine_ls_wR_factor_ref 0.0502
_reflns_Friedel_coverage 0.828
_reflns_Friedel_fraction_full 0.957
_reflns_Friedel_fraction_max 0.979
_reflns_number_gt 4992
_reflns_number_total 5264
_reflns_threshold_expression 'I > 2\s(I)'
_cod_data_source_file d0nj00826e2.cif
_cod_data_source_block 1975057
_cod_depositor_comments
;Adding full bibliography for 7059501--7059504.cif.

 Adding full bibliography for 7059501--7059504.cif.
;
_cod_original_sg_symbol_H-M 'P 21'
_cod_database_code 7059501
_shelxl_version_number 2013-2
_shelx_space_group_comment
;
The symmetry employed for this shelxl refinement is uniquely defined
by the following loop, which should always be used as a source of
symmetry information in preference to the above space-group names.
They are only intended as comments.
;
_olex2_refinement_description
;
;
_olex2_submission_special_instructions 'No special instructions were received'

loop_
_space_group_symop_operation_xyz
'x, y, z'
'-x, y+1/2, -z'

loop_
_atom_site_label
_atom_site_type_symbol
_atom_site_fract_x
_atom_site_fract_y
_atom_site_fract_z
_atom_site_U_iso_or_equiv
_atom_site_adp_type
_atom_site_occupancy
_atom_site_site_symmetry_order
_atom_site_calc_flag
_atom_site_refinement_flags_posn
_atom_site_refinement_flags_adp
_atom_site_refinement_flags_occupancy
_atom_site_disorder_assembly
_atom_site_disorder_group
Fe1 Fe -0.21752(4) -0.50172(7) 0.00052(3) 0.01731(13) Uani 1 1 d . . . . .
Fe2 Fe -0.02582(3) 0.07672(7) 0.31411(3) 0.01560(12) Uani 1 1 d . . . . .
S1 S -0.45339(7) -0.50750(14) 0.13539(5) 0.0218(2) Uani 1 1 d . . . . .
S2 S -0.31232(7) -0.15610(12) 0.35640(6) 0.0207(2) Uani 1 1 d . . . . .
C25 C -0.0942(3) 0.0815(6) 0.41870(19) 0.0183(7) Uani 1 1 d . . . . .
C1 C -0.2413(3) -0.7774(5) 0.0051(2) 0.0211(8) Uani 1 1 d . . . . .
C2 C -0.2200(3) -0.7248(5) -0.0716(2) 0.0247(9) Uani 1 1 d . . . . .
C17 C -0.3638(3) -0.3778(5) 0.3543(2) 0.0167(8) Uani 1 1 d . . . . .
C28 C -0.0006(3) 0.0042(7) 0.2017(2) 0.0310(9) Uani 1 1 d . . . . .
C13 C -0.4463(3) -0.8043(5) 0.2155(2) 0.0181(8) Uani 1 1 d . . . . .
C30 C -0.0186(3) 0.3010(6) 0.2423(2) 0.0306(10) Uani 1 1 d . . . . .
C6 C -0.0777(3) -0.4404(6) 0.0721(2) 0.0274(9) Uani 1 1 d . . . . .
C18 C -0.2808(3) -0.5014(6) 0.3655(2) 0.0292(9) Uani 1 1 d . . . . .
C8 C -0.1592(4) -0.2469(6) -0.0223(3) 0.0314(10) Uani 1 1 d . . . . .
C26 C -0.1250(3) 0.2205(6) 0.2320(2) 0.0262(9) Uani 1 1 d . . . . .
C19 C -0.1748(3) -0.4186(6) 0.3765(2) 0.0289(9) Uani 1 1 d . . . . .
C14 C -0.4842(3) -0.6299(5) 0.2175(2) 0.0155(8) Uani 1 1 d . . . . .
C21 C -0.0877(3) -0.1025(5) 0.3904(2) 0.0164(8) Uani 1 1 d . . . . .
C27 C -0.1140(3) 0.0382(5) 0.2076(2) 0.0260(10) Uani 1 1 d . . . . .
C10 C -0.1717(3) -0.3642(5) 0.1020(2) 0.0299(10) Uani 1 1 d . . . . .
C23 C 0.0872(3) 0.0183(5) 0.4073(2) 0.0225(9) Uani 1 1 d . . . . .
C11 C -0.3882(3) -0.6944(5) 0.0985(2) 0.0162(8) Uani 1 1 d . . . . .
C9 C -0.2217(4) -0.2437(6) 0.0443(3) 0.0334(11) Uani 1 1 d . . . . .
C20 C -0.1782(3) -0.2313(5) 0.3748(2) 0.0168(8) Uani 1 1 d . . . . .
C5 C -0.3381(3) -0.6811(5) 0.0240(2) 0.0195(8) Uani 1 1 d . . . . .
C22 C 0.0264(3) -0.1396(5) 0.3835(2) 0.0193(8) Uani 1 1 d . . . . .
C4 C -0.3737(3) -0.5695(6) -0.0418(2) 0.0254(9) Uani 1 1 d . . . . .
C12 C -0.3916(3) -0.8422(5) 0.1479(2) 0.0194(8) Uani 1 1 d . . . . .
C3 C -0.3002(3) -0.5983(6) -0.1008(2) 0.0278(9) Uani 1 1 d . . . . .
C29 C 0.0577(3) 0.1658(7) 0.2232(2) 0.0322(10) Uani 1 1 d . . . . .
C24 C 0.0139(3) 0.1550(6) 0.4288(2) 0.0198(8) Uani 1 1 d . . . . .
C7 C -0.0708(3) -0.3681(5) -0.0048(2) 0.0261(9) Uani 1 1 d . . . . .
C15 C -0.5494(3) -0.5478(4) 0.2773(2) 0.0134(8) Uani 1 1 d . . . . .
C16 C -0.4838(2) -0.4089(5) 0.35152(19) 0.0146(7) Uani 1 1 d . . . . .
B4 B -0.5704(3) -0.3155(6) 0.2746(3) 0.0159(9) Uani 1 1 d . . . . .
B3 B -0.6805(3) -0.4728(6) 0.2536(2) 0.0172(10) Uani 1 1 d . . . . .
B1 B -0.5255(3) -0.6277(6) 0.3739(2) 0.0179(9) Uani 1 1 d . . . . .
B6 B -0.5454(3) -0.4373(6) 0.4365(2) 0.0192(9) Uani 1 1 d . . . . .
B2 B -0.6520(3) -0.6677(6) 0.3148(3) 0.0195(9) Uani 1 1 d . . . . .
B5 B -0.5719(3) -0.2418(6) 0.3744(3) 0.0175(9) Uani 1 1 d . . . . .
B8 B -0.7475(3) -0.4995(7) 0.3411(2) 0.0200(9) Uani 1 1 d . . . . .
B10 B -0.6815(3) -0.3568(6) 0.4153(3) 0.0203(10) Uani 1 1 d . . . . .
B7 B -0.6524(3) -0.5982(6) 0.4149(3) 0.0215(10) Uani 1 1 d . . . . .
B9 B -0.6973(3) -0.2810(6) 0.3144(2) 0.0168(9) Uani 1 1 d . . . . .
H6A H -0.493(3) -0.420(6) 0.488(2) 0.031(10) Uiso 1 1 d . . . . .
H8A H -0.835(2) -0.533(4) 0.3379(16) 0.003(8) Uiso 1 1 d . . . . .
H4A H -0.528(2) -0.239(4) 0.2305(18) 0.002(8) Uiso 1 1 d . . . . .
H7A H -0.681(3) -0.685(5) 0.458(2) 0.029(11) Uiso 1 1 d . . . . .
H3A H -0.715(2) -0.489(5) 0.1957(19) 0.012(8) Uiso 1 1 d . . . . .
H19 H -0.117(3) -0.482(6) 0.384(2) 0.038(12) Uiso 1 1 d . . . . .
H1A H -0.466(3) -0.735(5) 0.3869(19) 0.013(9) Uiso 1 1 d . . . . .
H2 H -0.157(3) -0.773(6) -0.099(2) 0.040(12) Uiso 1 1 d . . . . .
H13 H -0.454(3) -0.888(5) 0.254(2) 0.025(10) Uiso 1 1 d . . . . .
H10 H -0.200(3) -0.380(6) 0.152(3) 0.039(12) Uiso 1 1 d . . . . .
H8 H -0.176(3) -0.184(6) -0.069(2) 0.030(12) Uiso 1 1 d . . . . .
H28 H 0.029(3) -0.115(6) 0.189(2) 0.026(11) Uiso 1 1 d . . . . .
H22 H 0.060(3) -0.240(5) 0.363(2) 0.018(10) Uiso 1 1 d . . . . .
H30 H -0.005(3) 0.423(5) 0.260(2) 0.026(10) Uiso 1 1 d . . . . .
H25 H -0.154(3) 0.144(5) 0.431(2) 0.026(11) Uiso 1 1 d . . . . .
H23 H 0.168(3) 0.034(5) 0.408(2) 0.029(10) Uiso 1 1 d . . . . .
H3 H -0.307(3) -0.538(5) -0.149(2) 0.021(10) Uiso 1 1 d . . . . .
H12 H -0.366(2) -0.957(5) 0.1410(19) 0.016(10) Uiso 1 1 d . . . . .
H6 H -0.029(3) -0.518(6) 0.099(2) 0.030(11) Uiso 1 1 d . . . . .
H24 H 0.031(3) 0.269(5) 0.443(2) 0.022(10) Uiso 1 1 d . . . . .
H18 H -0.297(3) -0.634(7) 0.370(3) 0.045(13) Uiso 1 1 d . . . . .
H9A H -0.748(3) -0.163(5) 0.297(2) 0.024(10) Uiso 1 1 d . . . . .
H26 H -0.188(3) 0.274(5) 0.240(2) 0.017(10) Uiso 1 1 d . . . . .
H29 H 0.136(3) 0.187(5) 0.228(2) 0.027(11) Uiso 1 1 d . . . . .
H4 H -0.431(3) -0.496(5) -0.046(2) 0.021(10) Uiso 1 1 d . . . . .
H1 H -0.201(3) -0.856(5) 0.042(2) 0.025(11) Uiso 1 1 d . . . . .
H7 H -0.012(4) -0.401(7) -0.033(3) 0.056(14) Uiso 1 1 d . . . . .
H5 H -0.544(3) -0.113(6) 0.388(2) 0.041(12) Uiso 1 1 d . . . . .
H9 H -0.292(3) -0.182(5) 0.041(2) 0.031(12) Uiso 1 1 d . . . . .
H2A H -0.670(2) -0.806(5) 0.2930(18) 0.008(8) Uiso 1 1 d . . . . .
H10A H -0.721(3) -0.290(5) 0.462(2) 0.018(10) Uiso 1 1 d . . . . .
H27 H -0.173(3) -0.052(6) 0.197(2) 0.036(12) Uiso 1 1 d . . . . .

loop_
_atom_site_aniso_label
_atom_site_aniso_U_11
_atom_site_aniso_U_22
_atom_site_aniso_U_33
_atom_site_aniso_U_23
_atom_site_aniso_U_13
_atom_site_aniso_U_12
Fe1 0.0239(3) 0.0130(2) 0.0152(3) -0.0026(2) 0.0030(2) -0.0010(2)
Fe2 0.0143(2) 0.0175(3) 0.0151(3) -0.0007(2) 0.0017(2) -0.0014(2)
S1 0.0296(4) 0.0163(4) 0.0209(5) 0.0020(4) 0.0102(4) 0.0048(4)
S2 0.0143(4) 0.0164(4) 0.0314(6) 0.0053(4) 0.0017(4) 0.0001(4)
C25 0.0170(16) 0.0233(19) 0.0149(18) -0.0046(18) 0.0029(14) 0.0008(18)
C1 0.0229(19) 0.015(2) 0.026(2) -0.0075(17) 0.0066(18) -0.0037(16)
C2 0.031(2) 0.020(2) 0.025(2) -0.0111(17) 0.0105(19) -0.0072(18)
C17 0.0175(17) 0.017(2) 0.0156(19) -0.0001(14) 0.0005(15) -0.0009(15)
C28 0.035(2) 0.042(3) 0.018(2) -0.006(2) 0.0073(17) -0.002(2)
C13 0.0179(18) 0.018(2) 0.017(2) 0.0008(16) -0.0015(16) 0.0006(16)
C30 0.036(2) 0.030(3) 0.023(2) 0.0102(18) -0.0081(19) -0.012(2)
C6 0.032(2) 0.027(2) 0.022(2) -0.0013(19) -0.0049(17) -0.010(2)
C18 0.0189(17) 0.019(2) 0.049(3) -0.004(2) -0.0007(17) 0.0003(19)
C8 0.052(3) 0.017(2) 0.026(3) 0.0051(18) 0.005(2) -0.012(2)
C26 0.027(2) 0.028(2) 0.021(2) 0.0019(17) -0.0086(18) -0.0008(19)
C19 0.0187(18) 0.018(2) 0.049(3) 0.002(2) -0.0036(18) 0.0001(19)
C14 0.0125(16) 0.018(2) 0.0156(19) 0.0007(15) 0.0004(14) 0.0004(15)
C21 0.0144(17) 0.020(2) 0.0146(19) 0.0025(15) 0.0006(15) 0.0015(15)
C27 0.0247(19) 0.038(3) 0.0151(19) 0.0007(16) -0.0015(16) -0.0090(18)
C10 0.047(3) 0.025(2) 0.018(2) -0.0066(16) 0.006(2) -0.0126(19)
C23 0.0169(17) 0.031(2) 0.020(2) 0.0046(17) 0.0002(15) -0.0021(17)
C11 0.0148(16) 0.015(2) 0.018(2) -0.0060(15) -0.0008(15) -0.0009(15)
C9 0.049(3) 0.014(2) 0.038(3) -0.0126(19) 0.009(2) -0.002(2)
C20 0.0150(17) 0.0198(19) 0.0155(19) 0.0005(14) 0.0016(15) 0.0027(15)
C5 0.0173(17) 0.021(2) 0.020(2) -0.0053(16) 0.0012(16) -0.0040(16)
C22 0.0149(17) 0.022(2) 0.021(2) 0.0017(16) -0.0009(16) 0.0026(16)
C4 0.023(2) 0.031(2) 0.022(2) -0.0036(17) 0.0000(17) 0.0025(18)
C12 0.0141(17) 0.019(2) 0.025(2) -0.0059(16) -0.0011(16) 0.0015(16)
C3 0.036(2) 0.033(2) 0.014(2) -0.0058(18) 0.0000(18) -0.009(2)
C29 0.025(2) 0.054(3) 0.017(2) 0.005(2) 0.0031(18) -0.012(2)
C24 0.0247(19) 0.019(2) 0.015(2) -0.0031(16) -0.0007(16) -0.0049(16)
C7 0.032(2) 0.023(2) 0.024(2) -0.0052(16) 0.0044(19) -0.0122(18)
C15 0.0146(17) 0.011(2) 0.0145(19) 0.0011(13) 0.0004(14) 0.0006(14)
C16 0.0147(15) 0.0135(18) 0.0154(18) 0.0001(16) 0.0007(14) 0.0025(16)
B4 0.018(2) 0.016(2) 0.014(2) 0.0038(17) 0.0015(18) 0.0009(18)
B3 0.0141(18) 0.020(3) 0.017(2) 0.0008(16) -0.0018(17) 0.0016(16)
B1 0.017(2) 0.019(2) 0.018(2) 0.0032(17) 0.0004(18) -0.0016(18)
B6 0.0210(19) 0.021(2) 0.016(2) 0.0014(19) 0.0029(17) 0.0015(19)
B2 0.014(2) 0.019(2) 0.025(2) 0.0017(19) 0.0031(18) -0.0035(18)
B5 0.018(2) 0.014(2) 0.021(2) -0.0049(18) 0.0063(18) -0.0003(18)
B8 0.0164(19) 0.017(2) 0.027(2) -0.002(2) 0.0081(17) 0.0034(19)
B10 0.017(2) 0.023(2) 0.022(3) 0.0002(18) 0.0053(19) -0.0002(17)
B7 0.021(2) 0.022(2) 0.022(2) 0.0040(19) 0.0054(19) -0.0018(18)
B9 0.017(2) 0.014(2) 0.020(2) -0.0008(17) 0.0037(18) 0.0013(17)

loop_
_atom_type_symbol
_atom_type_description
_atom_type_scat_dispersion_real
_atom_type_scat_dispersion_imag
_atom_type_scat_source
C C 0.0033 0.0016 'International Tables Vol C Tables 4.2.6.8 and 6.1.1.4'
H H 0.0000 0.0000 'International Tables Vol C Tables 4.2.6.8 and 6.1.1.4'
B B 0.0013 0.0007 'International Tables Vol C Tables 4.2.6.8 and 6.1.1.4'
Fe Fe 0.3463 0.8444 'International Tables Vol C Tables 4.2.6.8 and 6.1.1.4'
S S 0.1246 0.1234 'International Tables Vol C Tables 4.2.6.8 and 6.1.1.4'

loop_
_geom_angle_atom_site_label_1
_geom_angle_atom_site_label_2
_geom_angle_atom_site_label_3
_geom_angle
_geom_angle_site_symmetry_1
_geom_angle_site_symmetry_3
_geom_angle_publ_flag
C1 Fe1 C2 40.45(15) . . ?
C1 Fe1 C6 107.87(18) . . ?
C1 Fe1 C8 163.96(16) . . ?
C1 Fe1 C5 41.34(14) . . ?
C1 Fe1 C3 68.27(17) . . ?
C1 Fe1 C7 126.91(16) . . ?
C2 Fe1 C6 119.72(17) . . ?
C2 Fe1 C8 126.75(16) . . ?
C2 Fe1 C5 68.62(15) . . ?
C2 Fe1 C3 40.22(17) . . ?
C2 Fe1 C7 108.43(16) . . ?
C6 Fe1 C7 40.58(15) . . ?
C8 Fe1 C6 68.18(18) . . ?
C8 Fe1 C7 40.16(17) . . ?
C10 Fe1 C1 119.04(16) . . ?
C10 Fe1 C2 153.51(17) . . ?
C10 Fe1 C6 40.58(16) . . ?
C10 Fe1 C8 68.83(17) . . ?
C10 Fe1 C5 107.23(15) . . ?
C10 Fe1 C4 126.45(16) . . ?
C10 Fe1 C3 164.74(17) . . ?
C10 Fe1 C7 68.39(16) . . ?
C9 Fe1 C1 153.56(17) . . ?
C9 Fe1 C2 164.60(18) . . ?
C9 Fe1 C6 68.15(19) . . ?
C9 Fe1 C8 41.04(17) . . ?
C9 Fe1 C10 40.75(17) . . ?
C9 Fe1 C5 118.72(17) . . ?
C9 Fe1 C4 107.47(19) . . ?
C9 Fe1 C3 127.16(19) . . ?
C9 Fe1 C7 68.11(17) . . ?
C5 Fe1 C6 126.87(16) . . ?
C5 Fe1 C8 153.40(16) . . ?
C5 Fe1 C3 68.64(15) . . ?
C5 Fe1 C7 164.86(16) . . ?
C4 Fe1 C1 68.95(16) . . ?
C4 Fe1 C2 68.47(16) . . ?
C4 Fe1 C6 164.37(15) . . ?
C4 Fe1 C8 119.11(18) . . ?
C4 Fe1 C5 40.79(15) . . ?
C4 Fe1 C3 40.99(15) . . ?
C4 Fe1 C7 153.37(16) . . ?
C3 Fe1 C6 153.47(16) . . ?
C3 Fe1 C8 107.88(18) . . ?
C3 Fe1 C7 119.38(16) . . ?
C25 Fe2 C30 123.49(18) . . ?
C25 Fe2 C26 108.82(16) . . ?
C25 Fe2 C21 41.12(15) . . ?
C25 Fe2 C23 68.22(14) . . ?
C25 Fe2 C29 159.05(18) . . ?
C25 Fe2 C24 40.67(14) . . ?
C28 Fe2 C25 159.49(16) . . ?
C28 Fe2 C30 68.19(19) . . ?
C28 Fe2 C26 67.96(18) . . ?
C28 Fe2 C21 122.02(17) . . ?
C28 Fe2 C23 121.50(16) . . ?
C28 Fe2 C22 106.04(18) . . ?
C28 Fe2 C29 40.41(17) . . ?
C28 Fe2 C24 157.67(15) . . ?
C26 Fe2 C30 40.56(15) . . ?
C21 Fe2 C30 158.73(15) . . ?
C21 Fe2 C26 122.18(15) . . ?
C21 Fe2 C23 68.67(13) . . ?
C21 Fe2 C29 158.52(16) . . ?
C21 Fe2 C24 68.90(15) . . ?
C27 Fe2 C25 123.64(14) . . ?
C27 Fe2 C28 40.79(15) . . ?
C27 Fe2 C30 68.21(16) . . ?
C27 Fe2 C26 40.19(16) . . ?
C27 Fe2 C21 106.37(14) . . ?
C27 Fe2 C23 157.09(15) . . ?
C27 Fe2 C22 121.23(16) . . ?
C27 Fe2 C29 68.23(15) . . ?
C27 Fe2 C24 160.67(14) . . ?
C23 Fe2 C30 124.36(16) . . ?
C23 Fe2 C26 161.21(16) . . ?
C23 Fe2 C24 40.39(15) . . ?
C22 Fe2 C25 68.80(16) . . ?
C22 Fe2 C30 159.34(15) . . ?
C22 Fe2 C26 157.58(15) . . ?
C22 Fe2 C21 41.23(13) . . ?
C22 Fe2 C23 40.39(15) . . ?
C22 Fe2 C29 122.37(16) . . ?
C22 Fe2 C24 68.34(16) . . ?
C29 Fe2 C30 40.53(17) . . ?
C29 Fe2 C26 67.97(17) . . ?
C29 Fe2 C23 107.76(15) . . ?
C29 Fe2 C24 122.99(16) . . ?
C24 Fe2 C30 109.02(17) . . ?
C24 Fe2 C26 125.32(17) . . ?
C11 S1 C14 91.72(17) . . ?
C20 S2 C17 92.45(17) . . ?
C21 C25 Fe2 69.46(19) . . ?
C24 C25 Fe2 70.0(2) . . ?
C24 C25 C21 108.3(3) . . ?
C2 C1 Fe1 69.8(2) . . ?
C2 C1 C5 107.6(3) . . ?
C5 C1 Fe1 69.4(2) . . ?
C1 C2 Fe1 69.7(2) . . ?
C3 C2 Fe1 69.9(2) . . ?
C3 C2 C1 108.9(3) . . ?
C18 C17 S2 110.6(3) . . ?
C18 C17 C16 128.9(3) . . ?
C16 C17 S2 120.0(3) . . ?
C27 C28 Fe2 69.6(2) . . ?
C29 C28 Fe2 69.9(2) . . ?
C29 C28 C27 107.9(4) . . ?
C14 C13 C12 113.3(3) . . ?
C26 C30 Fe2 69.7(2) . . ?
C29 C30 Fe2 69.4(2) . . ?
C29 C30 C26 107.3(4) . . ?
C10 C6 Fe1 69.0(2) . . ?
C10 C6 C7 107.9(4) . . ?
C7 C6 Fe1 69.7(2) . . ?
C17 C18 C19 113.2(4) . . ?
C9 C8 Fe1 68.9(2) . . ?
C7 C8 Fe1 70.2(2) . . ?
C7 C8 C9 107.5(4) . . ?
C30 C26 Fe2 69.8(2) . . ?
C27 C26 Fe2 69.5(2) . . ?
C27 C26 C30 108.5(4) . . ?
C20 C19 C18 113.3(4) . . ?
C13 C14 S1 111.2(3) . . ?
C13 C14 C15 127.3(3) . . ?
C15 C14 S1 121.4(2) . . ?
C25 C21 Fe2 69.42(19) . . ?
C25 C21 C20 127.0(3) . . ?
C25 C21 C22 106.9(3) . . ?
C20 C21 Fe2 128.3(2) . . ?
C22 C21 Fe2 69.3(2) . . ?
C22 C21 C20 126.1(3) . . ?
C28 C27 Fe2 69.6(2) . . ?
C26 C27 Fe2 70.3(2) . . ?
C26 C27 C28 107.9(4) . . ?
C6 C10 Fe1 70.5(2) . . ?
C9 C10 Fe1 69.6(2) . . ?
C9 C10 C6 107.8(4) . . ?
C22 C23 Fe2 69.5(2) . . ?
C22 C23 C24 108.8(3) . . ?
C24 C23 Fe2 69.9(2) . . ?
C5 C11 S1 120.6(3) . . ?
C12 C11 S1 110.8(3) . . ?
C12 C11 C5 128.6(3) . . ?
C8 C9 Fe1 70.0(2) . . ?
C10 C9 Fe1 69.7(2) . . ?
C10 C9 C8 108.3(4) . . ?
C19 C20 S2 110.4(3) . . ?
C19 C20 C21 128.3(3) . . ?
C21 C20 S2 121.2(3) . . ?
C1 C5 Fe1 69.23(19) . . ?
C1 C5 C11 125.6(3) . . ?
C11 C5 Fe1 125.6(3) . . ?
C4 C5 Fe1 69.5(2) . . ?
C4 C5 C1 107.5(3) . . ?
C4 C5 C11 126.9(3) . . ?
C21 C22 Fe2 69.4(2) . . ?
C23 C22 Fe2 70.1(2) . . ?
C23 C22 C21 108.1(3) . . ?
C5 C4 Fe1 69.8(2) . . ?
C5 C4 C3 107.8(4) . . ?
C3 C4 Fe1 69.7(2) . . ?
C11 C12 C13 112.9(3) . . ?
C2 C3 Fe1 69.8(2) . . ?
C2 C3 C4 108.2(4) . . ?
C4 C3 Fe1 69.3(2) . . ?
C28 C29 Fe2 69.7(2) . . ?
C28 C29 C30 108.4(3) . . ?
C30 C29 Fe2 70.1(2) . . ?
C25 C24 Fe2 69.3(2) . . ?
C23 C24 Fe2 69.7(2) . . ?
C23 C24 C25 107.9(3) . . ?
C6 C7 Fe1 69.7(2) . . ?
C8 C7 Fe1 69.7(2) . . ?
C8 C7 C6 108.5(4) . . ?
C14 C15 C16 119.5(2) . . ?
C14 C15 B4 118.2(3) . . ?
C14 C15 B3 121.6(3) . . ?
C14 C15 B1 117.5(3) . . ?
C14 C15 B2 121.0(3) . . ?
B4 C15 C16 60.3(2) . . ?
B4 C15 B1 111.6(3) . . ?
B3 C15 C16 109.8(2) . . ?
B3 C15 B4 62.7(2) . . ?
B3 C15 B1 113.5(3) . . ?
B1 C15 C16 59.3(2) . . ?
B2 C15 C16 109.2(3) . . ?
B2 C15 B4 113.9(3) . . ?
B2 C15 B3 62.9(2) . . ?
B2 C15 B1 62.4(2) . . ?
C17 C16 C15 119.6(3) . . ?
C17 C16 B4 119.5(3) . . ?
C17 C16 B1 116.5(3) . . ?
C17 C16 B6 120.5(3) . . ?
C17 C16 B5 122.1(3) . . ?
B4 C16 C15 58.81(19) . . ?
B1 C16 C15 60.0(2) . . ?
B1 C16 B4 110.9(3) . . ?
B6 C16 C15 109.5(3) . . ?
B6 C16 B4 113.6(3) . . ?
B6 C16 B1 62.5(2) . . ?
B5 C16 C15 109.0(3) . . ?
B5 C16 B4 62.5(2) . . ?
B5 C16 B1 114.0(3) . . ?
B5 C16 B6 63.4(2) . . ?
C15 B4 C16 60.9(2) . . ?
C15 B4 B3 58.3(2) . . ?
C15 B4 B5 106.7(3) . . ?
C15 B4 B9 105.4(3) . . ?
C16 B4 B3 106.9(3) . . ?
C16 B4 B5 57.5(2) . . ?
C16 B4 B9 105.0(3) . . ?
B3 B4 B5 108.0(3) . . ?
B9 B4 B3 59.7(2) . . ?
B9 B4 B5 60.1(2) . . ?
C15 B3 B4 59.0(2) . . ?
C15 B3 B2 58.5(2) . . ?
C15 B3 B8 105.4(3) . . ?
C15 B3 B9 106.0(3) . . ?
B2 B3 B4 107.3(3) . . ?
B8 B3 B4 107.6(3) . . ?
B8 B3 B2 60.1(2) . . ?
B9 B3 B4 59.9(2) . . ?
B9 B3 B2 108.6(3) . . ?
B9 B3 B8 60.5(2) . . ?
C15 B1 B6 106.5(3) . . ?
C15 B1 B2 57.7(2) . . ?
C15 B1 B7 105.0(3) . . ?
C16 B1 C15 60.6(2) . . ?
C16 B1 B6 58.1(2) . . ?
C16 B1 B2 106.5(3) . . ?
C16 B1 B7 105.1(3) . . ?
B6 B1 B2 107.7(3) . . ?
B7 B1 B6 59.7(2) . . ?
B7 B1 B2 60.0(2) . . ?
C16 B6 B1 59.4(2) . . ?
C16 B6 B5 58.0(2) . . ?
C16 B6 B10 105.6(3) . . ?
C16 B6 B7 106.3(3) . . ?
B1 B6 B5 107.2(3) . . ?
B10 B6 B1 108.4(3) . . ?
B10 B6 B5 60.0(2) . . ?
B10 B6 B7 61.1(2) . . ?
B7 B6 B1 59.9(2) . . ?
B7 B6 B5 108.6(3) . . ?
C15 B2 B3 58.6(2) . . ?
C15 B2 B1 59.9(2) . . ?
C15 B2 B8 105.3(3) . . ?
C15 B2 B7 106.4(3) . . ?
B3 B2 B1 108.0(3) . . ?
B3 B2 B8 59.9(2) . . ?
B3 B2 B7 108.3(3) . . ?
B8 B2 B1 107.4(3) . . ?
B7 B2 B1 59.7(2) . . ?
B7 B2 B8 60.0(2) . . ?
C16 B5 B4 60.0(2) . . ?
C16 B5 B6 58.6(2) . . ?
C16 B5 B10 105.6(3) . . ?
C16 B5 B9 106.4(3) . . ?
B4 B5 B6 107.8(3) . . ?
B10 B5 B4 107.9(3) . . ?
B10 B5 B6 59.5(2) . . ?
B10 B5 B9 60.7(2) . . ?
B9 B5 B4 59.5(2) . . ?
B9 B5 B6 108.0(3) . . ?
B3 B8 B2 60.0(2) . . ?
B3 B8 B7 108.3(3) . . ?
B3 B8 B9 59.4(2) . . ?
B2 B8 B7 60.0(2) . . ?
B2 B8 B9 107.7(3) . . ?
B10 B8 B3 108.6(3) . . ?
B10 B8 B2 108.7(3) . . ?
B10 B8 B7 60.8(2) . . ?
B10 B8 B9 60.7(3) . . ?
B7 B8 B9 108.9(3) . . ?
B6 B10 B5 60.6(2) . . ?
B6 B10 B8 107.8(3) . . ?
B6 B10 B7 59.5(2) . . ?
B6 B10 B9 108.1(3) . . ?
B5 B10 B7 107.7(3) . . ?
B5 B10 B9 59.7(2) . . ?
B8 B10 B5 107.8(3) . . ?
B8 B10 B7 59.8(2) . . ?
B8 B10 B9 60.0(3) . . ?
B9 B10 B7 107.6(3) . . ?
B1 B7 B2 60.3(2) . . ?
B1 B7 B8 107.8(3) . . ?
B1 B7 B10 107.5(3) . . ?
B6 B7 B1 60.5(2) . . ?
B6 B7 B2 108.6(3) . . ?
B6 B7 B8 107.3(3) . . ?
B6 B7 B10 59.4(2) . . ?
B2 B7 B8 60.0(2) . . ?
B2 B7 B10 107.5(3) . . ?
B8 B7 B10 59.3(3) . . ?
B4 B9 B5 60.4(2) . . ?
B4 B9 B8 107.8(3) . . ?
B4 B9 B10 107.8(3) . . ?
B3 B9 B4 60.4(2) . . ?
B3 B9 B5 108.8(3) . . ?
B3 B9 B8 60.1(2) . . ?
B3 B9 B10 108.0(3) . . ?
B5 B9 B8 107.2(3) . . ?
B5 B9 B10 59.6(2) . . ?
B8 B9 B10 59.3(2) . . ?

loop_
_geom_bond_atom_site_label_1
_geom_bond_atom_site_label_2
_geom_bond_distance
_geom_bond_site_symmetry_2
_geom_bond_publ_flag
Fe1 C1 2.034(4) . ?
Fe1 C2 2.036(4) . ?
Fe1 C6 2.048(4) . ?
Fe1 C8 2.041(4) . ?
Fe1 C10 2.028(4) . ?
Fe1 C9 2.027(4) . ?
Fe1 C5 2.037(3) . ?
Fe1 C4 2.033(4) . ?
Fe1 C3 2.038(4) . ?
Fe1 C7 2.048(4) . ?
Fe2 C25 2.037(3) . ?
Fe2 C28 2.036(4) . ?
Fe2 C30 2.049(4) . ?
Fe2 C26 2.047(4) . ?
Fe2 C21 2.037(3) . ?
Fe2 C27 2.036(4) . ?
Fe2 C23 2.043(4) . ?
Fe2 C22 2.036(4) . ?
Fe2 C29 2.039(4) . ?
Fe2 C24 2.046(4) . ?
S1 C14 1.730(3) . ?
S1 C11 1.727(3) . ?
S2 C17 1.734(3) . ?
S2 C20 1.726(3) . ?
C25 C21 1.431(5) . ?
C25 C24 1.419(5) . ?
C1 C2 1.407(5) . ?
C1 C5 1.437(5) . ?
C2 C3 1.401(6) . ?
C17 C18 1.356(5) . ?
C17 C16 1.478(4) . ?
C28 C27 1.419(5) . ?
C28 C29 1.407(6) . ?
C13 C14 1.356(5) . ?
C13 C12 1.411(5) . ?
C30 C26 1.420(5) . ?
C30 C29 1.416(6) . ?
C6 C10 1.413(6) . ?
C6 C7 1.420(5) . ?
C18 C19 1.424(5) . ?
C8 C9 1.426(6) . ?
C8 C7 1.404(6) . ?
C26 C27 1.403(6) . ?
C19 C20 1.367(5) . ?
C14 C15 1.477(4) . ?
C21 C20 1.455(5) . ?
C21 C22 1.434(5) . ?
C10 C9 1.412(6) . ?
C23 C22 1.408(5) . ?
C23 C24 1.412(5) . ?
C11 C5 1.463(5) . ?
C11 C12 1.371(5) . ?
C5 C4 1.418(5) . ?
C4 C3 1.425(5) . ?
C15 C16 1.751(5) . ?
C15 B4 1.714(5) . ?
C15 B3 1.703(5) . ?
C15 B1 1.741(5) . ?
C15 B2 1.701(5) . ?
C16 B4 1.740(5) . ?
C16 B1 1.729(5) . ?
C16 B6 1.705(5) . ?
C16 B5 1.695(5) . ?
B4 B3 1.777(6) . ?
B4 B5 1.782(6) . ?
B4 B9 1.767(5) . ?
B3 B2 1.777(6) . ?
B3 B8 1.775(5) . ?
B3 B9 1.763(6) . ?
B1 B6 1.782(6) . ?
B1 B2 1.783(6) . ?
B1 B7 1.772(6) . ?
B6 B5 1.786(6) . ?
B6 B10 1.767(6) . ?
B6 B7 1.768(6) . ?
B2 B8 1.779(6) . ?
B2 B7 1.778(6) . ?
B5 B10 1.776(6) . ?
B5 B9 1.778(6) . ?
B8 B10 1.770(6) . ?
B8 B7 1.779(6) . ?
B8 B9 1.782(6) . ?
B10 B7 1.797(7) . ?
B10 B9 1.795(6) . ?
